data_2016230
loop_
_publ_author_name
'Guo-Ming Wang'
'Hai-Lan Huang'
'Hui Li'
'Qing-Hua Zheng'

_publ_section_title
;Poly[aqua(\m~3~-benzene-1,2-dicarboxylato)bis(\m~3~-hydroxido)bis(\m~2~-isonicotinato)dierbium(III)
 monohydrate] and the thulium analogue
;
_journal_coeditor_code BG3054
_journal_issue 11
_journal_name_full 'Acta Crystallographica Section C'
_journal_page_first m531
_journal_page_last m533
_journal_paper_doi 10.1107/S0108270107047403
_journal_volume 63
_journal_year 2007
_chemical_formula_iupac '[Er2 (C6 H4 N O2)2 (C8 H4 O4) (O H)2 (H2 O)], H2 O'
_chemical_formula_moiety 'C20 H16 Er2 N2 O11, H2 O'
_chemical_formula_sum 'C20 H18 Er2 N2 O12'
_chemical_formula_weight 812.88
_chemical_name_systematic
;
Poly[aqua(\m~3~-benzene-1,2-dicarboxylato-\k^4^O,O':O':O'')bis(\m~3~-
hydroxido)bis(\m~2~-isonicotinato-\k^2^O:O')dierbium(III) monohydrate
;
_space_group_IT_number 14
_symmetry_cell_setting monoclinic
_symmetry_space_group_name_Hall '-P 2ybc'
_symmetry_space_group_name_H-M 'P 1 21/c 1'
_atom_sites_solution_hydrogens geom
_atom_sites_solution_primary direct
_atom_sites_solution_secondary difmap
_audit_creation_method SHELXL-97
_cell_angle_alpha 90.00
_cell_angle_beta 100.708(4)
_cell_angle_gamma 90.00
_cell_formula_units_Z 4
_cell_length_a 7.2706(5)
_cell_length_b 24.2780(4)
_cell_length_c 13.3668(2)
_cell_measurement_reflns_used 18413
_cell_measurement_temperature 295(2)
_cell_measurement_theta_max 26.50
_cell_measurement_theta_min 1.76
_cell_volume 2318.36(17)
_computing_cell_refinement 'SAINT (Bruker, 1999)'
_computing_data_collection 'SMART (Bruker, 1999)'
_computing_data_reduction 'SAINT (Bruker, 1999)'
_computing_molecular_graphics 'SHELXTL (Bruker, 1999)'
_computing_publication_material 'SHELXTL (Bruker, 1999)'
_computing_structure_refinement 'SHELXL97 (Sheldrick, 1997)'
_computing_structure_solution 'SHELXS97 (Sheldrick, 1990)'
_diffrn_ambient_temperature 295(2)
_diffrn_measured_fraction_theta_full 0.993
_diffrn_measured_fraction_theta_max 0.993
_diffrn_measurement_device_type 'Siemems SMART CCD'
_diffrn_measurement_method '\f and \w scans'
_diffrn_radiation_monochromator graphite
_diffrn_radiation_source 'fine-focus sealed tube'
_diffrn_radiation_type MoK\a
_diffrn_radiation_wavelength 0.71073
_diffrn_reflns_av_R_equivalents 0.0356
_diffrn_reflns_av_sigmaI/netI 0.0323
_diffrn_reflns_limit_h_max 9
_diffrn_reflns_limit_h_min -9
_diffrn_reflns_limit_k_max 29
_diffrn_reflns_limit_k_min -30
_diffrn_reflns_limit_l_max 16
_diffrn_reflns_limit_l_min -16
_diffrn_reflns_number 18413
_diffrn_reflns_theta_full 26.50
_diffrn_reflns_theta_max 26.50
_diffrn_reflns_theta_min 1.76
_diffrn_standards_decay_% 0
_diffrn_standards_interval_count 0
_diffrn_standards_interval_time 0
_diffrn_standards_number 0
_exptl_absorpt_coefficient_mu 7.259
_exptl_absorpt_correction_T_max 0.5111
_exptl_absorpt_correction_T_min 0.3987
_exptl_absorpt_correction_type empirical
_exptl_absorpt_process_details '(SADABS; Sheldrick, 1996)'
_exptl_crystal_colour Red
_exptl_crystal_density_diffrn 2.329
_exptl_crystal_density_method 'not measured'
_exptl_crystal_description Prism
_exptl_crystal_F_000 1536
_exptl_crystal_size_max 0.45
_exptl_crystal_size_mid 0.10
_exptl_crystal_size_min 0.09
_refine_diff_density_max 1.761
_refine_diff_density_min -1.410
_refine_ls_extinction_method none
_refine_ls_goodness_of_fit_ref 1.187
_refine_ls_hydrogen_treatment constr
_refine_ls_matrix_type full
_refine_ls_number_parameters 325
_refine_ls_number_reflns 4769
_refine_ls_number_restraints 0
_refine_ls_restrained_S_all 1.187
_refine_ls_R_factor_all 0.0315
_refine_ls_R_factor_gt 0.0294
_refine_ls_shift/su_max 0.001
_refine_ls_shift/su_mean 0.000
_refine_ls_structure_factor_coef Fsqd
_refine_ls_weighting_details 'calc w=1/[\s^2^(Fo^2^)+(0.0263P)^2^+4.9192P] where P=(Fo^2^+2Fc^2^)/3'
_refine_ls_weighting_scheme calc
_refine_ls_wR_factor_gt 0.0660
_refine_ls_wR_factor_ref 0.0668
_reflns_number_gt 4563
_reflns_number_total 4769
_reflns_threshold_expression I>2\s(I)
_cod_data_source_file bg3054.cif
_cod_data_source_block I
_cod_original_sg_symbol_H-M p21/c
_cod_database_code 2016230

loop_
_symmetry_equiv_pos_as_xyz
'x, y, z'
'-x, y+1/2, -z+1/2'
'-x, -y, -z'
'x, -y-1/2, z-1/2'

loop_
_atom_site_type_symbol
_atom_site_label
_atom_site_fract_x
_atom_site_fract_y
_atom_site_fract_z
_atom_site_U_iso_or_equiv
_atom_site_adp_type
_atom_site_calc_flag
_atom_site_refinement_flags
_atom_site_occupancy
Er Er1 0.58951(3) 0.454643(8) 0.398835(15) 0.01102(7) Uani d . 1
Er Er2 0.91911(3) 0.492512(8) 0.626252(15) 0.01118(7) Uani d . 1
O O1 0.1068(5) 0.52598(16) 0.1930(3) 0.0240(8) Uani d . 1
O O1W 0.9014(7) 0.8486(2) 1.0199(4) 0.0569(14) Uani d . 1
H H1W 0.9439 0.8167 0.9936 0.068 Uiso d R 1
H H2W 0.7788 0.8481 1.0053 0.068 Uiso d R 1
O O2 0.3687(5) 0.51179(15) 0.3019(3) 0.0182(7) Uani d . 1
O O3 0.6819(6) 0.60570(17) 0.3285(4) 0.0423(11) Uani d . 1
O O4 0.7641(5) 0.51853(14) 0.3102(3) 0.0187(7) Uani d . 1
O O5 0.6621(4) 0.52711(13) 0.5156(2) 0.0120(6) Uani d . 1
H H5 0.6796 0.5575 0.4866 0.014 Uiso d R 1
O O6 0.9148(4) 0.45157(13) 0.4673(2) 0.0128(7) Uani d . 1
H H6 0.9509 0.4176 0.4651 0.015 Uiso d R 1
O O7 0.7093(5) 0.39610(15) 0.2890(3) 0.0236(8) Uani d . 1
H H7W 0.6623 0.3652 0.2646 0.028 Uiso d R 1
H H8W 0.8241 0.4002 0.2809 0.028 Uiso d R 1
O O8 0.6144(5) 0.38738(16) 0.5195(3) 0.0280(9) Uani d . 1
O O9 0.8535(6) 0.39941(15) 0.6491(3) 0.0289(9) Uani d . 1
O O10 0.9275(5) 0.57681(14) 0.7090(3) 0.0195(7) Uani d . 1
O O11 0.6344(5) 0.60890(16) 0.6763(3) 0.0288(9) Uani d . 1
C C1 0.4039(9) 0.5679(3) -0.0365(4) 0.0430(17) Uani d . 1
H H1A 0.3466 0.5686 -0.1048 0.052 Uiso calc R 1
C C2 0.5869(10) 0.5846(3) -0.0078(5) 0.0460(19) Uani d . 1
H H2A 0.6521 0.5974 -0.0568 0.055 Uiso calc R 1
C C3 0.6754(8) 0.5825(3) 0.0935(5) 0.0375(15) Uani d . 1
H H3A 0.8000 0.5931 0.1117 0.045 Uiso calc R 1
C C4 0.5786(7) 0.5645(2) 0.1678(4) 0.0197(11) Uani d . 1
C C5 0.3910(7) 0.5478(2) 0.1389(4) 0.0218(11) Uani d . 1
C C6 0.3056(9) 0.5502(3) 0.0364(4) 0.0327(14) Uani d . 1
H H6A 0.1810 0.5398 0.0171 0.039 Uiso calc R 1
C C7 0.6792(7) 0.5645(2) 0.2771(4) 0.0217(11) Uani d . 1
C C8 0.2808(7) 0.5273(2) 0.2121(4) 0.0192(10) Uani d . 1
C C9 1.0018(11) 0.6974(4) 0.9441(6) 0.056(2) Uani d . 1
H H9A 1.0722 0.6917 1.0088 0.067 Uiso calc R 1
C C10 0.8399(11) 0.7548(3) 0.8268(7) 0.055(2) Uani d . 1
H H10A 0.7988 0.7902 0.8075 0.066 Uiso calc R 1
C C11 0.7928(9) 0.7123(3) 0.7569(6) 0.0406(16) Uani d . 1
H H11A 0.7191 0.7188 0.6934 0.049 Uiso calc R 1
C C12 0.9677(9) 0.6535(3) 0.8794(5) 0.0414(16) Uani d . 1
H H12A 1.0178 0.6191 0.8993 0.050 Uiso calc R 1
C C13 0.8585(7) 0.6607(2) 0.7846(4) 0.0247(12) Uani d . 1
C C14 0.8022(7) 0.6119(2) 0.7169(4) 0.0185(10) Uani d . 1
C C15 0.7356(10) 0.2478(3) 0.7691(6) 0.0495(19) Uani d . 1
H H15A 0.7844 0.2385 0.8363 0.059 Uiso calc R 1
C C16 0.5696(10) 0.2249(3) 0.6147(6) 0.0439(17) Uani d . 1
H H16A 0.5030 0.1987 0.5719 0.053 Uiso calc R 1
C C17 0.7622(10) 0.3012(3) 0.7372(5) 0.0412(16) Uani d . 1
H H17A 0.8299 0.3265 0.7816 0.049 Uiso calc R 1
C C18 0.5846(9) 0.2772(2) 0.5766(5) 0.0362(15) Uani d . 1
H H18A 0.5272 0.2861 0.5104 0.043 Uiso calc R 1
C C19 0.6869(7) 0.3159(2) 0.6391(4) 0.0228(11) Uani d . 1
C C20 0.7213(8) 0.3727(2) 0.6000(4) 0.0229(11) Uani d . 1
N N1 0.9394(9) 0.7477(3) 0.9189(5) 0.0581(19) Uani d . 1
N N2 0.6447(8) 0.2097(2) 0.7091(5) 0.0459(15) Uani d . 1

loop_
_atom_site_aniso_label
_atom_site_aniso_U_11
_atom_site_aniso_U_22
_atom_site_aniso_U_33
_atom_site_aniso_U_12
_atom_site_aniso_U_13
_atom_site_aniso_U_23
Er1 0.01092(12) 0.00925(12) 0.01294(11) -0.00006(7) 0.00237(8) -0.00124(7)
Er2 0.01085(12) 0.01073(12) 0.01217(11) -0.00049(7) 0.00269(8) -0.00025(7)
O1 0.0152(19) 0.035(2) 0.0209(18) 0.0006(16) 0.0021(14) 0.0040(16)
O1W 0.060(3) 0.037(3) 0.075(4) -0.011(2) 0.015(3) -0.028(3)
O2 0.0149(18) 0.025(2) 0.0147(17) 0.0036(14) 0.0030(13) 0.0065(14)
O3 0.045(3) 0.020(2) 0.058(3) 0.0010(19) -0.001(2) -0.011(2)
O4 0.0152(18) 0.0196(19) 0.0219(18) 0.0026(14) 0.0054(14) 0.0051(14)
O5 0.0137(16) 0.0081(16) 0.0144(16) -0.0006(12) 0.0028(12) 0.0015(13)
O6 0.0161(17) 0.0069(16) 0.0158(16) 0.0015(12) 0.0044(13) -0.0004(12)
O7 0.0198(19) 0.020(2) 0.034(2) -0.0063(15) 0.0114(15) -0.0151(16)
O8 0.025(2) 0.022(2) 0.037(2) 0.0040(16) 0.0066(17) 0.0152(17)
O9 0.044(2) 0.017(2) 0.027(2) -0.0068(17) 0.0099(18) 0.0035(16)
O10 0.0165(18) 0.0178(19) 0.0257(19) -0.0010(14) 0.0077(14) -0.0047(15)
O11 0.0165(19) 0.023(2) 0.046(2) -0.0027(15) 0.0025(17) -0.0163(18)
C1 0.046(4) 0.068(5) 0.017(3) 0.014(3) 0.012(3) 0.017(3)
C2 0.047(4) 0.059(5) 0.038(4) 0.019(3) 0.026(3) 0.033(3)
C3 0.025(3) 0.046(4) 0.045(4) 0.005(3) 0.015(3) 0.021(3)
C4 0.020(3) 0.019(3) 0.022(3) 0.007(2) 0.009(2) 0.008(2)
C5 0.019(3) 0.028(3) 0.018(3) 0.005(2) 0.003(2) 0.007(2)
C6 0.029(3) 0.049(4) 0.019(3) 0.010(3) 0.002(2) 0.008(3)
C7 0.017(3) 0.017(3) 0.032(3) -0.003(2) 0.007(2) 0.006(2)
C8 0.023(3) 0.016(3) 0.019(3) 0.000(2) 0.005(2) 0.003(2)
C9 0.056(5) 0.062(6) 0.049(5) -0.009(4) 0.006(4) -0.034(4)
C10 0.056(5) 0.022(4) 0.092(6) -0.009(3) 0.023(4) -0.024(4)
C11 0.035(4) 0.029(4) 0.058(4) -0.001(3) 0.007(3) -0.014(3)
C12 0.033(4) 0.048(4) 0.041(4) -0.006(3) 0.002(3) -0.019(3)
C13 0.014(3) 0.026(3) 0.037(3) -0.007(2) 0.011(2) -0.016(2)
C14 0.014(2) 0.018(3) 0.024(3) -0.0064(19) 0.0079(19) -0.006(2)
C15 0.057(5) 0.036(4) 0.056(5) 0.009(3) 0.012(4) 0.030(3)
C16 0.042(4) 0.023(3) 0.066(5) -0.007(3) 0.008(3) 0.005(3)
C17 0.054(4) 0.028(4) 0.040(4) -0.008(3) 0.004(3) 0.012(3)
C18 0.034(3) 0.022(3) 0.050(4) -0.001(3) 0.000(3) 0.009(3)
C19 0.024(3) 0.013(3) 0.032(3) 0.003(2) 0.007(2) 0.009(2)
C20 0.033(3) 0.012(3) 0.027(3) 0.003(2) 0.014(2) 0.004(2)
N1 0.047(4) 0.060(5) 0.069(5) -0.018(3) 0.014(3) -0.044(4)
N2 0.041(3) 0.022(3) 0.079(4) 0.006(2) 0.023(3) 0.025(3)

loop_
_atom_type_symbol
_atom_type_description
_atom_type_scat_dispersion_real
_atom_type_scat_dispersion_imag
_atom_type_scat_source
C C 0.0033 0.0016 'International Tables Vol C Tables 4.2.6.8 and 6.1.1.4'
H H 0.0000 0.0000 'International Tables Vol C Tables 4.2.6.8 and 6.1.1.4'
N N 0.0061 0.0033 'International Tables Vol C Tables 4.2.6.8 and 6.1.1.4'
O O 0.0106 0.0060 'International Tables Vol C Tables 4.2.6.8 and 6.1.1.4'
Er Er -0.2586 4.9576 'International Tables Vol C Tables 4.2.6.8 and 6.1.1.4'

loop_
_geom_angle_atom_site_label_1
_geom_angle_atom_site_label_2
_geom_angle_atom_site_label_3
_geom_angle_site_symmetry_1
_geom_angle_site_symmetry_3
_geom_angle
_geom_angle_publ_flag
O8 Er1 O2 . . 141.05(12) no
O8 Er1 O7 . . 91.10(14) no
O2 Er1 O7 . . 108.27(13) no
O8 Er1 O11 . 3_666 77.76(15) no
O2 Er1 O11 . 3_666 78.47(13) no
O7 Er1 O11 . 3_666 68.72(12) no
O8 Er1 O5 . . 95.05(13) no
O2 Er1 O5 . . 88.28(11) no
O7 Er1 O5 . . 144.47(11) no
O11 Er1 O5 3_666 . 146.72(12) no
O8 Er1 O5 . 3_666 76.09(12) no
O2 Er1 O5 . 3_666 69.07(11) no
O7 Er1 O5 . 3_666 146.22(12) no
O11 Er1 O5 3_666 3_666 77.99(12) no
O5 Er1 O5 . 3_666 68.76(12) no
O8 Er1 O6 . . 76.26(12) no
O2 Er1 O6 . . 140.25(11) no
O7 Er1 O6 . . 76.16(12) no
O11 Er1 O6 3_666 . 135.37(12) no
O5 Er1 O6 . . 71.47(11) no
O5 Er1 O6 3_666 . 128.51(11) no
O8 Er1 O4 . . 144.83(12) no
O2 Er1 O4 . . 73.65(11) no
O7 Er1 O4 . . 78.03(12) no
O11 Er1 O4 3_666 . 126.51(13) no
O5 Er1 O4 . . 76.93(11) no
O5 Er1 O4 3_666 . 129.15(11) no
O6 Er1 O4 . . 68.70(11) no
O5 Er2 O4 . 3_766 154.89(12) no
O5 Er2 O10 . . 86.05(12) no
O4 Er2 O10 3_766 . 89.48(12) no
O5 Er2 O6 . 3_766 83.29(11) no
O4 Er2 O6 3_766 3_766 71.64(12) no
O10 Er2 O6 . 3_766 76.79(11) no
O5 Er2 O6 . . 72.60(11) no
O4 Er2 O6 3_766 . 97.38(12) no
O10 Er2 O6 . . 143.26(12) no
O6 Er2 O6 3_766 . 71.40(12) no
O5 Er2 O9 . . 105.88(13) no
O4 Er2 O9 3_766 . 93.06(13) no
O10 Er2 O9 . . 140.96(13) no
O6 Er2 O9 3_766 . 140.45(12) no
O6 Er2 O9 . . 74.92(12) no
O5 Er2 O2 . 3_666 67.71(11) no
O4 Er2 O2 3_766 3_666 135.33(11) no
O10 Er2 O2 . 3_666 78.50(12) no
O6 Er2 O2 3_766 3_666 142.87(11) no
O6 Er2 O2 . 3_666 117.85(11) no
O9 Er2 O2 . 3_666 72.52(13) no
O5 Er2 O1 . 3_666 119.08(11) no
O4 Er2 O1 3_766 3_666 82.71(11) no
O10 Er2 O1 . 3_666 72.41(13) no
O6 Er2 O1 3_766 3_666 139.76(12) no
O6 Er2 O1 . 3_666 144.17(12) no
O9 Er2 O1 . 3_666 69.32(13) no
O2 Er2 O1 3_666 3_666 52.62(11) no
O1W O1W H2W . . 107.5 no
Er2 O6 H6 3_766 . 110.2 no
Er2 O6 H6 . . 118.7 no
Er1 O6 H6 . . 107.7 no
Er1 O7 H7W . . 126.9 no
Er1 O7 H8W . . 119.4 no
H7W O7 H8W . . 112.1 no
C2 C1 C6 . . 119.7(6) no
C2 C1 H1A . . 120.1 no
C6 C1 H1A . . 120.1 no
C1 C2 C3 . . 120.7(5) no
C1 C2 H2A . . 119.7 no
C3 C2 H2A . . 119.7 no
C2 C3 C4 . . 120.3(6) no
C2 C3 H3A . . 119.9 no
C4 C3 H3A . . 119.9 no
C3 C4 C5 . . 119.2(5) no
C3 C4 C7 . . 118.3(5) no
C5 C4 C7 . . 122.5(4) no
C6 C5 C4 . . 119.3(5) no
C6 C5 C8 . . 118.1(5) no
C4 C5 C8 . . 122.6(5) no
C1 C6 C5 . . 120.8(6) no
C1 C6 H6A . . 119.6 no
C5 C6 H6A . . 119.6 no
O3 C7 O4 . . 123.6(5) no
O3 C7 C4 . . 120.2(5) no
O4 C7 C4 . . 116.1(5) no
O1 C8 O2 . . 119.1(4) no
O1 C8 C5 . . 122.3(4) no
O2 C8 C5 . . 118.5(4) no
O1 C8 Er2 . 3_666 60.7(3) no
O2 C8 Er2 . 3_666 59.2(2) no
C5 C8 Er2 . 3_666 168.9(4) no
N1 C9 C12 . . 123.1(8) no
N1 C9 H9A . . 118.5 no
C12 C9 H9A . . 118.5 no
N1 C10 C11 . . 123.6(7) no
N1 C10 H10A . . 118.2 no
C11 C10 H10A . . 118.2 no
C13 C11 C10 . . 117.9(7) no
C13 C11 H11A . . 121.0 no
C10 C11 H11A . . 121.0 no
C9 C12 C13 . . 119.3(7) no
C9 C12 H12A . . 120.3 no
C13 C12 H12A . . 120.3 no
C11 C13 C12 . . 118.6(6) no
C11 C13 C14 . . 121.2(5) no
C12 C13 C14 . . 120.1(5) no
O11 C14 O10 . . 126.0(5) no
O11 C14 C13 . . 116.5(4) no
O10 C14 C13 . . 117.5(4) no
N2 C15 C17 . . 123.4(7) no
N2 C15 H15A . . 118.3 no
C17 C15 H15A . . 118.3 no
N2 C16 C18 . . 124.0(7) no
N2 C16 H16A . . 118.0 no
C18 C16 H16A . . 118.0 no
C19 C17 C15 . . 118.9(7) no
C19 C17 H17A . . 120.6 no
C15 C17 H17A . . 120.6 no
C19 C18 C16 . . 118.2(6) no
C19 C18 H18A . . 120.9 no
C16 C18 H18A . . 120.9 no
C17 C19 C18 . . 118.5(5) no
C17 C19 C20 . . 120.3(5) no
C18 C19 C20 . . 121.1(5) no
O9 C20 O8 . . 126.9(5) no
O9 C20 C19 . . 117.1(5) no
O8 C20 C19 . . 116.0(5) no
C10 N1 C9 . . 117.4(6) no
C15 N2 C16 . . 117.0(6) no

loop_
_geom_bond_atom_site_label_1
_geom_bond_atom_site_label_2
_geom_bond_site_symmetry_2
_geom_bond_distance
_geom_bond_publ_flag
Er1 O8 . 2.278(4) yes
Er1 O2 . 2.325(3) yes
Er1 O7 . 2.326(3) yes
Er1 O11 3_666 2.331(4) yes
Er1 O5 . 2.346(3) yes
Er1 O5 3_666 2.372(3) yes
Er1 O6 . 2.373(3) yes
Er1 O4 . 2.445(3) yes
Er1 Er2 . 3.6224(3) ?
Er1 Er2 3_766 3.8688(4) ?
Er1 Er2 3_666 3.8694(4) ?
Er1 Er1 3_666 3.8944(4) ?
Er2 O5 . 2.315(3) yes
Er2 O4 3_766 2.318(3) yes
Er2 O10 . 2.322(3) yes
Er2 O6 3_766 2.329(3) yes
Er2 O6 . 2.341(3) yes
Er2 O9 . 2.342(4) yes
Er2 O2 3_666 2.461(3) yes
Er2 O1 3_666 2.499(4) yes
Er2 Er2 3_766 3.7924(4) ?
O1 C8 . 1.244(6) no
O1W H1W . 0.9268 no
O1W H2W . 0.8767 no
O2 C8 . 1.306(6) no
O3 C7 . 1.211(7) no
O4 C7 . 1.312(6) no
O5 H5 . 0.8539 no
O6 H6 . 0.8675 no
O7 H7W . 0.8627 no
O7 H8W . 0.8669 no
O8 C20 . 1.256(6) no
O9 C20 . 1.241(7) no
O10 C14 . 1.267(6) no
O11 C14 . 1.241(6) no
C1 C2 . 1.376(10) no
C1 C6 . 1.380(8) no
C1 H1A . 0.9300 no
C2 C3 . 1.388(9) no
C2 H2A . 0.9300 no
C3 C4 . 1.390(7) no
C3 H3A . 0.9300 no
C4 C5 . 1.406(7) no
C4 C7 . 1.507(7) no
C5 C6 . 1.396(7) no
C5 C8 . 1.463(7) no
C6 H6A . 0.9300 no
C9 N1 . 1.325(11) no
C9 C12 . 1.365(9) no
C9 H9A . 0.9300 no
C10 N1 . 1.318(11) no
C10 C11 . 1.391(9) no
C10 H10A . 0.9300 no
C11 C13 . 1.367(9) no
C11 H11A . 0.9300 no
C12 C13 . 1.376(8) no
C12 H12A . 0.9300 no
C13 C14 . 1.501(7) no
C15 N2 . 1.318(10) no
C15 C17 . 1.389(9) no
C15 H15A . 0.9300 no
C16 N2 . 1.330(9) no
C16 C18 . 1.380(8) no
C16 H16A . 0.9300 no
C17 C19 . 1.371(8) no
C17 H17A . 0.9300 no
C18 C19 . 1.380(8) no
C18 H18A . 0.9300 no
C19 C20 . 1.513(7) no

loop_
_geom_hbond_atom_site_label_D
_geom_hbond_atom_site_label_H
_geom_hbond_atom_site_label_A
_geom_hbond_site_symmetry_A
_geom_hbond_distance_DH
_geom_hbond_distance_HA
_geom_hbond_distance_DA
_geom_hbond_angle_DHA
_geom_hbond_publ_flag
O1W H1W N1 . 0.93 1.95 2.834(8) 159.8 yes
O5 H5 O3 . 0.85 2.42 3.170(6) 147.2 yes
O6 H6 O1W 2_746 0.87 1.98 2.826(6) 164.4 yes
O7 H7W N2 4_565 0.86 1.96 2.788(6) 160.7 yes
O7 H8W O10 3_766 0.87 1.87 2.716(5) 164.6 yes
